data_7201534
loop_
_publ_author_name
'Schmidtmann, Marc'
'Wilson, Chick C.'

_publ_section_title
;
 Hydrogen transfer in pentachlorophenol -- dimethylpyridine complexes
;
_journal_issue 2
_journal_name_full CrystEngComm
_journal_page_first 177
_journal_paper_doi 10.1039/b709110a
_journal_volume 10
_journal_year 2008
_chemical_formula_sum 'C19 H11 Cl10 N O2'
_chemical_formula_weight 639.79
_chemical_name_systematic
;
?
;
_space_group_IT_number 2
_symmetry_cell_setting triclinic
_symmetry_space_group_name_Hall '-P 1'
_symmetry_space_group_name_H-M 'P -1'
_atom_sites_solution_hydrogens difmap
_atom_sites_solution_primary direct
_atom_sites_solution_secondary difmap
_audit_creation_method SHELXL-97
_cell_angle_alpha 94.367(4)
_cell_angle_beta 104.227(3)
_cell_angle_gamma 107.084(3)
_cell_formula_units_Z 2
_cell_length_a 9.3420(5)
_cell_length_b 11.5145(7)
_cell_length_c 12.2668(8)
_cell_measurement_reflns_used 6789
_cell_measurement_temperature 100(2)
_cell_measurement_theta_max 29.99
_cell_measurement_theta_min 2.34
_cell_volume 1206.84(13)
_computing_cell_refinement 'Bruker AXS SAINT V7.34A'
_computing_data_collection 'Bruker AXS X8 Apex2'
_computing_data_reduction 'Bruker AXS SAINT V7.34A'
_computing_molecular_graphics 'Bruker AXS XP'
_computing_structure_refinement 'SHELXL-97 (Sheldrick, 1997)'
_computing_structure_solution 'SHELXS-97 (Sheldrick, 1990)'
_diffrn_ambient_temperature 100(2)
_diffrn_measured_fraction_theta_full 0.999
_diffrn_measured_fraction_theta_max 0.999
_diffrn_measurement_device_type 'CCD area detector'
_diffrn_measurement_method 'phi and omega scans'
_diffrn_radiation_monochromator graphite
_diffrn_radiation_source 'fine-focus sealed tube'
_diffrn_radiation_type MoK\a
_diffrn_radiation_wavelength 0.71073
_diffrn_reflns_av_R_equivalents 0.0287
_diffrn_reflns_av_sigmaI/netI 0.0354
_diffrn_reflns_limit_h_max 13
_diffrn_reflns_limit_h_min -13
_diffrn_reflns_limit_k_max 15
_diffrn_reflns_limit_k_min -16
_diffrn_reflns_limit_l_max 16
_diffrn_reflns_limit_l_min -17
_diffrn_reflns_number 20424
_diffrn_reflns_theta_full 30.00
_diffrn_reflns_theta_max 30.00
_diffrn_reflns_theta_min 1.74
_exptl_absorpt_coefficient_mu 1.175
_exptl_absorpt_correction_type multi-scan
_exptl_absorpt_process_details 'SADABS V2.10 (Sheldrick, 2003)'
_exptl_crystal_colour colorless
_exptl_crystal_density_diffrn 1.761
_exptl_crystal_density_method 'not measured'
_exptl_crystal_description block
_exptl_crystal_F_000 636
_refine_diff_density_max 0.439
_refine_diff_density_min -0.372
_refine_diff_density_rms 0.073
_refine_ls_extinction_method none
_refine_ls_goodness_of_fit_ref 1.023
_refine_ls_hydrogen_treatment mixed
_refine_ls_matrix_type full
_refine_ls_number_parameters 299
_refine_ls_number_reflns 7029
_refine_ls_number_restraints 0
_refine_ls_restrained_S_all 1.023
_refine_ls_R_factor_all 0.0429
_refine_ls_R_factor_gt 0.0308
_refine_ls_shift/su_max 0.001
_refine_ls_shift/su_mean 0.000
_refine_ls_structure_factor_coef Fsqd
_refine_ls_weighting_details 'calc w=1/[\s^2^(Fo^2^)+(0.0300P)^2^+0.4000P] where P=(Fo^2^+2Fc^2^)/3'
_refine_ls_weighting_scheme calc
_refine_ls_wR_factor_gt 0.0686
_refine_ls_wR_factor_ref 0.0747
_reflns_number_gt 5609
_reflns_number_total 7029
_reflns_threshold_expression >2sigma(I)
_cod_data_source_file b709110a.txt
_cod_data_source_block 25lpcp
_cod_database_code 7201534

loop_
_symmetry_equiv_pos_as_xyz
'x, y, z'
'-x, -y, -z'

loop_
_atom_site_label
_atom_site_type_symbol
_atom_site_fract_x
_atom_site_fract_y
_atom_site_fract_z
_atom_site_U_iso_or_equiv
_atom_site_adp_type
_atom_site_occupancy
_atom_site_symmetry_multiplicity
_atom_site_calc_flag
_atom_site_refinement_flags
_atom_site_disorder_assembly
_atom_site_disorder_group
Cl1 Cl 0.52636(5) 0.82464(4) 0.04531(4) 0.03155(11) Uani 1 1 d . . .
Cl2 Cl 0.39581(6) 0.58411(5) -0.13613(4) 0.03589(12) Uani 1 1 d . . .
Cl3 Cl 0.15339(5) 0.35042(4) -0.09800(4) 0.02804(10) Uani 1 1 d . . .
Cl4 Cl 0.03359(5) 0.36227(4) 0.11907(4) 0.02240(9) Uani 1 1 d . . .
Cl5 Cl 0.17436(6) 0.59781(4) 0.30179(4) 0.02884(10) Uani 1 1 d . . .
Cl6 Cl 0.81450(5) 1.11198(3) 0.59906(3) 0.02063(9) Uani 1 1 d . . .
Cl7 Cl 1.10025(5) 1.06587(4) 0.76302(4) 0.02716(10) Uani 1 1 d . . .
Cl8 Cl 1.16661(5) 0.81797(5) 0.72037(4) 0.03165(11) Uani 1 1 d . . .
Cl9 Cl 0.94982(6) 0.62042(4) 0.50857(4) 0.03269(11) Uani 1 1 d . . .
Cl10 Cl 0.66481(5) 0.66813(4) 0.34716(4) 0.02784(10) Uani 1 1 d . . .
N1 N 0.38113(16) 1.01898(13) 0.22985(11) 0.0185(3) Uani 1 1 d . . .
H1 H 0.391(2) 0.941(2) 0.2301(17) 0.033(6) Uiso 1 1 d . . .
O1 O 0.40459(14) 0.80056(11) 0.24450(10) 0.0240(3) Uani 1 1 d . . .
O2 O 0.63098(15) 0.91169(11) 0.41818(11) 0.0243(3) Uani 1 1 d . . .
H2 H 0.575(3) 0.860(2) 0.367(2) 0.050(8) Uiso 1 1 d . . .
C1 C 0.34843(18) 0.70149(15) 0.16799(14) 0.0192(3) Uani 1 1 d . . .
C2 C 0.39369(18) 0.69378(15) 0.06628(14) 0.0210(3) Uani 1 1 d . . .
C3 C 0.33501(19) 0.58726(16) -0.01414(14) 0.0211(3) Uani 1 1 d . . .
C4 C 0.22631(18) 0.48289(14) 0.00188(13) 0.0190(3) Uani 1 1 d . . .
C5 C 0.17515(18) 0.48779(14) 0.09928(13) 0.0179(3) Uani 1 1 d . . .
C6 C 0.23639(19) 0.59404(15) 0.18064(13) 0.0193(3) Uani 1 1 d . . .
C7 C 0.75202(18) 0.88634(14) 0.48339(13) 0.0181(3) Uani 1 1 d . . .
C8 C 0.85239(18) 0.97525(14) 0.57636(13) 0.0170(3) Uani 1 1 d . . .
C9 C 0.97876(18) 0.95439(15) 0.64977(13) 0.0189(3) Uani 1 1 d . . .
C10 C 1.00854(19) 0.84331(16) 0.63044(14) 0.0210(3) Uani 1 1 d . . .
C11 C 0.91156(19) 0.75523(15) 0.53723(14) 0.0207(3) Uani 1 1 d . . .
C12 C 0.78437(19) 0.77599(14) 0.46416(14) 0.0190(3) Uani 1 1 d . . .
C13 C 0.27220(18) 1.03719(15) 0.14449(14) 0.0198(3) Uani 1 1 d . . .
C14 C 0.25006(19) 1.15105(16) 0.15059(15) 0.0228(3) Uani 1 1 d . . .
H14A H 0.1737 1.1664 0.0917 0.027 Uiso 1 1 calc R . .
C15 C 0.33924(19) 1.24249(15) 0.24250(15) 0.0227(3) Uani 1 1 d . . .
H15A H 0.3223 1.3199 0.2466 0.027 Uiso 1 1 calc R . .
C16 C 0.45382(19) 1.22276(15) 0.32941(14) 0.0201(3) Uani 1 1 d . . .
C17 C 0.46967(19) 1.10678(15) 0.31976(14) 0.0199(3) Uani 1 1 d . . .
H17A H 0.5446 1.0888 0.3778 0.024 Uiso 1 1 calc R . .
C18 C 0.1823(2) 0.93168(17) 0.04933(15) 0.0267(4) Uani 1 1 d . . .
H18A H 0.2552 0.9031 0.0180 0.040 Uiso 1 1 calc R . .
H18B H 0.1146 0.9587 -0.0107 0.040 Uiso 1 1 calc R . .
H18C H 0.1184 0.8643 0.0784 0.040 Uiso 1 1 calc R . .
C19 C 0.5577(2) 1.32113(17) 0.42792(16) 0.0291(4) Uani 1 1 d . . .
H19A H 0.5820 1.2835 0.4962 0.044 Uiso 1 1 calc R . .
H19B H 0.5042 1.3800 0.4415 0.044 Uiso 1 1 calc R . .
H19C H 0.6546 1.3640 0.4103 0.044 Uiso 1 1 calc R . .

loop_
_atom_site_aniso_label
_atom_site_aniso_U_11
_atom_site_aniso_U_22
_atom_site_aniso_U_33
_atom_site_aniso_U_23
_atom_site_aniso_U_13
_atom_site_aniso_U_12
Cl1 0.0256(2) 0.0220(2) 0.0438(3) 0.00183(19) 0.01443(19) -0.00002(17)
Cl2 0.0439(3) 0.0327(3) 0.0335(3) -0.0008(2) 0.0242(2) 0.0065(2)
Cl3 0.0339(2) 0.0199(2) 0.0253(2) -0.00733(16) 0.00721(17) 0.00482(17)
Cl4 0.0229(2) 0.01561(18) 0.0273(2) 0.00382(15) 0.00636(16) 0.00471(15)
Cl5 0.0424(3) 0.0258(2) 0.0177(2) 0.00111(16) 0.01066(18) 0.00895(19)
Cl6 0.0263(2) 0.01382(18) 0.0225(2) -0.00063(14) 0.00917(15) 0.00645(15)
Cl7 0.0249(2) 0.0279(2) 0.0213(2) 0.00083(17) 0.00214(16) 0.00197(17)
Cl8 0.0233(2) 0.0392(3) 0.0381(3) 0.0185(2) 0.00925(18) 0.01490(19)
Cl9 0.0392(3) 0.0205(2) 0.0497(3) 0.0102(2) 0.0203(2) 0.01873(19)
Cl10 0.0384(2) 0.01619(19) 0.0262(2) -0.00444(16) 0.00654(18) 0.00889(17)
N1 0.0204(7) 0.0163(7) 0.0193(7) 0.0028(5) 0.0061(5) 0.0062(5)
O1 0.0261(6) 0.0168(6) 0.0224(6) -0.0044(5) -0.0022(5) 0.0066(5)
O2 0.0280(7) 0.0184(6) 0.0219(6) -0.0033(5) -0.0033(5) 0.0107(5)
C1 0.0195(8) 0.0155(7) 0.0194(8) -0.0008(6) -0.0004(6) 0.0065(6)
C2 0.0176(8) 0.0175(8) 0.0258(9) 0.0017(7) 0.0047(6) 0.0044(6)
C3 0.0226(8) 0.0212(8) 0.0208(8) 0.0009(6) 0.0086(6) 0.0076(7)
C4 0.0204(8) 0.0152(7) 0.0191(8) -0.0024(6) 0.0024(6) 0.0061(6)
C5 0.0187(7) 0.0137(7) 0.0198(8) 0.0020(6) 0.0022(6) 0.0058(6)
C6 0.0226(8) 0.0188(8) 0.0168(8) 0.0020(6) 0.0039(6) 0.0087(6)
C7 0.0217(8) 0.0150(7) 0.0196(8) 0.0039(6) 0.0083(6) 0.0067(6)
C8 0.0218(8) 0.0127(7) 0.0187(8) 0.0022(6) 0.0101(6) 0.0049(6)
C9 0.0194(8) 0.0188(8) 0.0179(8) 0.0031(6) 0.0076(6) 0.0035(6)
C10 0.0185(8) 0.0248(9) 0.0248(9) 0.0111(7) 0.0108(6) 0.0085(7)
C11 0.0260(8) 0.0161(8) 0.0278(9) 0.0082(6) 0.0156(7) 0.0107(7)
C12 0.0250(8) 0.0138(7) 0.0197(8) 0.0013(6) 0.0089(6) 0.0068(6)
C13 0.0163(7) 0.0210(8) 0.0205(8) 0.0037(6) 0.0054(6) 0.0035(6)
C14 0.0198(8) 0.0228(8) 0.0242(9) 0.0043(7) 0.0027(6) 0.0071(7)
C15 0.0223(8) 0.0165(8) 0.0292(9) 0.0042(7) 0.0077(7) 0.0057(6)
C16 0.0194(8) 0.0170(8) 0.0219(8) 0.0020(6) 0.0068(6) 0.0022(6)
C17 0.0184(8) 0.0205(8) 0.0194(8) 0.0038(6) 0.0047(6) 0.0046(6)
C18 0.0247(9) 0.0267(9) 0.0240(9) -0.0019(7) 0.0017(7) 0.0069(7)
C19 0.0301(10) 0.0214(9) 0.0284(10) -0.0028(7) 0.0012(7) 0.0047(7)

loop_
_atom_type_symbol
_atom_type_description
_atom_type_scat_dispersion_real
_atom_type_scat_dispersion_imag
_atom_type_scat_source
C C 0.0033 0.0016 'International Tables Vol C Tables 4.2.6.8 and 6.1.1.4'
H H 0.0000 0.0000 'International Tables Vol C Tables 4.2.6.8 and 6.1.1.4'
N N 0.0061 0.0033 'International Tables Vol C Tables 4.2.6.8 and 6.1.1.4'
O O 0.0106 0.0060 'International Tables Vol C Tables 4.2.6.8 and 6.1.1.4'
Cl Cl 0.1484 0.1585 'International Tables Vol C Tables 4.2.6.8 and 6.1.1.4'

loop_
_geom_angle_atom_site_label_1
_geom_angle_atom_site_label_2
_geom_angle_atom_site_label_3
_geom_angle
_geom_angle_site_symmetry_1
_geom_angle_site_symmetry_3
_geom_angle_publ_flag
C13 N1 C17 122.79(14) . . ?
C13 N1 H1 119.0(13) . . ?
C17 N1 H1 118.1(13) . . ?
C7 O2 H2 116.3(18) . . ?
O1 C1 C6 122.00(15) . . ?
O1 C1 C2 122.78(15) . . ?
C6 C1 C2 115.22(14) . . ?
C3 C2 C1 122.46(15) . . ?
C3 C2 Cl1 120.75(13) . . ?
C1 C2 Cl1 116.79(12) . . ?
C4 C3 C2 120.67(15) . . ?
C4 C3 Cl2 119.30(12) . . ?
C2 C3 Cl2 120.02(13) . . ?
C3 C4 C5 118.68(14) . . ?
C3 C4 Cl3 120.71(12) . . ?
C5 C4 Cl3 120.60(13) . . ?
C6 C5 C4 120.41(15) . . ?
C6 C5 Cl4 119.53(12) . . ?
C4 C5 Cl4 120.06(12) . . ?
C5 C6 C1 122.52(15) . . ?
C5 C6 Cl5 119.87(13) . . ?
C1 C6 Cl5 117.61(12) . . ?
O2 C7 C8 117.88(13) . . ?
O2 C7 C12 123.95(15) . . ?
C8 C7 C12 118.16(14) . . ?
C9 C8 C7 121.25(14) . . ?
C9 C8 Cl6 120.48(12) . . ?
C7 C8 Cl6 118.27(12) . . ?
C8 C9 C10 119.99(15) . . ?
C8 C9 Cl7 120.06(12) . . ?
C10 C9 Cl7 119.94(13) . . ?
C11 C10 C9 119.34(15) . . ?
C11 C10 Cl8 120.57(12) . . ?
C9 C10 Cl8 120.08(13) . . ?
C10 C11 C12 120.57(14) . . ?
C10 C11 Cl9 120.25(13) . . ?
C12 C11 Cl9 119.16(13) . . ?
C11 C12 C7 120.66(15) . . ?
C11 C12 Cl10 120.93(12) . . ?
C7 C12 Cl10 118.40(13) . . ?
N1 C13 C14 118.19(15) . . ?
N1 C13 C18 117.27(15) . . ?
C14 C13 C18 124.55(15) . . ?
C15 C14 C13 120.01(15) . . ?
C15 C14 H14A 120.0 . . ?
C13 C14 H14A 120.0 . . ?
C14 C15 C16 121.06(15) . . ?
C14 C15 H15A 119.5 . . ?
C16 C15 H15A 119.5 . . ?
C17 C16 C15 116.51(15) . . ?
C17 C16 C19 120.74(15) . . ?
C15 C16 C19 122.74(15) . . ?
N1 C17 C16 121.42(15) . . ?
N1 C17 H17A 119.3 . . ?
C16 C17 H17A 119.3 . . ?
C13 C18 H18A 109.5 . . ?
C13 C18 H18B 109.5 . . ?
H18A C18 H18B 109.5 . . ?
C13 C18 H18C 109.5 . . ?
H18A C18 H18C 109.5 . . ?
H18B C18 H18C 109.5 . . ?
C16 C19 H19A 109.5 . . ?
C16 C19 H19B 109.5 . . ?
H19A C19 H19B 109.5 . . ?
C16 C19 H19C 109.5 . . ?
H19A C19 H19C 109.5 . . ?
H19B C19 H19C 109.5 . . ?

loop_
_geom_bond_atom_site_label_1
_geom_bond_atom_site_label_2
_geom_bond_distance
_geom_bond_site_symmetry_2
_geom_bond_publ_flag
Cl1 C2 1.7295(17) . ?
Cl2 C3 1.7276(16) . ?
Cl3 C4 1.7282(16) . ?
Cl4 C5 1.7277(17) . ?
Cl5 C6 1.7246(16) . ?
Cl6 C8 1.7293(15) . ?
Cl7 C9 1.7214(17) . ?
Cl8 C10 1.7274(17) . ?
Cl9 C11 1.7220(16) . ?
Cl10 C12 1.7249(17) . ?
N1 C13 1.346(2) . ?
N1 C17 1.347(2) . ?
N1 H1 0.93(2) . ?
O1 C1 1.3041(18) . ?
O2 C7 1.3375(19) . ?
O2 H2 0.79(3) . ?
C1 C6 1.414(2) . ?
C1 C2 1.417(2) . ?
C2 C3 1.390(2) . ?
C3 C4 1.390(2) . ?
C4 C5 1.395(2) . ?
C5 C6 1.394(2) . ?
C7 C8 1.400(2) . ?
C7 C12 1.406(2) . ?
C8 C9 1.393(2) . ?
C9 C10 1.402(2) . ?
C10 C11 1.390(2) . ?
C11 C12 1.396(2) . ?
C13 C14 1.385(2) . ?
C13 C18 1.499(2) . ?
C14 C15 1.384(2) . ?
C14 H14A 0.9500 . ?
C15 C16 1.398(2) . ?
C15 H15A 0.9500 . ?
C16 C17 1.386(2) . ?
C16 C19 1.501(2) . ?
C17 H17A 0.9500 . ?
C18 H18A 0.9800 . ?
C18 H18B 0.9800 . ?
C18 H18C 0.9800 . ?
C19 H19A 0.9800 . ?
C19 H19B 0.9800 . ?
C19 H19C 0.9800 . ?

loop_
_geom_hbond_atom_site_label_D
_geom_hbond_atom_site_label_H
_geom_hbond_atom_site_label_A
_geom_hbond_distance_DH
_geom_hbond_distance_HA
_geom_hbond_distance_DA
_geom_hbond_angle_DHA
_geom_hbond_site_symmetry_A
N1 H1 O1 0.93(2) 1.68(2) 2.6036(18) 173.8(19) .
O2 H2 O1 0.79(3) 1.81(2) 2.5356(17) 152(2) .
C17 H17A O2 0.95 2.45 3.207(2) 137.0 .
